data_9000042
loop_
_publ_author_name
'Hamburger, G. E.'
'Buerger, M. J.'

_publ_section_title
;
 The structure of tourmaline
;
_journal_name_full 'American Mineralogist'
_journal_page_first 532
_journal_page_last 540
_journal_volume 33
_journal_year 1948
_chemical_compound_source 'de Kalb, New York, USA'
_chemical_formula_sum 'Al6 B3 H4 Mg3 Na O31 Si6'
_chemical_name_mineral Dravite
_space_group_IT_number 160
_symmetry_space_group_name_Hall 'R 3 -2"'
_symmetry_space_group_name_H-M 'R 3 m :H'
_cell_angle_alpha 90
_cell_angle_beta 90
_cell_angle_gamma 120
_cell_formula_units_Z 3
_cell_length_a 15.951
_cell_length_b 15.951
_cell_length_c 7.24
_cell_volume 1595.310
_database_code_amcsd 0000045
_exptl_crystal_density_diffrn 2.994
_cod_original_sg_symbol_H-M 'R 3 m'
_cod_original_formula_sum 'Na Mg3 B3 Al6 Si6 (O31 H4)'
_cod_database_code 9000042

loop_
_space_group_symop_operation_xyz
x,y,z
2/3+x,1/3+y,1/3+z
1/3+x,2/3+y,2/3+z
x,x-y,z
2/3+x,1/3+x-y,1/3+z
1/3+x,2/3+x-y,2/3+z
-y,-x,z
2/3-y,1/3-x,1/3+z
1/3-y,2/3-x,2/3+z
-x+y,y,z
2/3-x+y,1/3+y,1/3+z
1/3-x+y,2/3+y,2/3+z
-y,x-y,z
2/3-y,1/3+x-y,1/3+z
1/3-y,2/3+x-y,2/3+z
-x+y,-x,z
2/3-x+y,1/3-x,1/3+z
1/3-x+y,2/3-x,2/3+z

loop_
_atom_site_label
_atom_site_fract_x
_atom_site_fract_y
_atom_site_fract_z
_atom_site_type_symbol
_atom_site_attached_hydrogens
Na 0.00000 0.00000 0.77000 Na 0
Mg 0.13300 0.06650 0.25500 Mg 0
B 0.11700 0.23400 0.00000 B 0
Al 0.05000 0.36700 0.82500 Al 0
Si 0.19200 0.19200 0.62400 Si 0
O-H1 0.00000 0.00000 0.40300 O 1
O2 0.05800 0.11600 0.00000 O 0
O-H3 0.23300 0.11650 0.03200 O 1
O4 0.14200 0.07100 0.62400 O 0
O5 0.10200 0.20400 0.74200 O 0
O6 0.20000 0.20000 0.40300 O 0
O7 0.27900 0.24600 0.75800 O 0
O8 0.05800 0.29200 0.00000 O 0

loop_
_cod_changelog_entry_id
_cod_changelog_entry_author
_cod_changelog_entry_date
_cod_changelog_entry_text
1
;cod-tools version 3.8.0
Id: cif_guess_AMCSD_atom_types 9574 2023-05-10 09:00:05Z saulius
;
2023-05-10T18:45:41+03:00
;Derived atom types and hydrogen counts
from atom names that follow the AMCSD naming convention
(Wat == water, O-H == hydroxyl).
;

loop_
_cod_related_entry_id
_cod_related_entry_database
_cod_related_entry_code
1 AMCSD 0000045
